data_7151018
loop_
_publ_author_name
'Liu, Xue-Wei'
'Le, Thanh Nguyen'
'Lu, Yunpeng'
'Xiao, Yongjun'
'Ma, Jimei'
'Li, Xingwei'

_publ_section_title
;
 An efficient synthesis of chiral phosphinyl oxide pyrrolidines and
 their application to asymmetric direct aldol reactions
;
_journal_issue 21
_journal_name_full 'Organic &amp; Biomolecular Chemistry'
_journal_page_first 3997
_journal_page_last 4003
_journal_paper_doi 10.1039/b811581h
_journal_volume 6
_journal_year 2008
_chemical_absolute_configuration ad
_chemical_formula_moiety 'C22 H28 N O6 P, 2(H2 O)'
_chemical_formula_sum 'C22 H32 N O8 P'
_chemical_formula_weight 469.46
_chemical_melting_point ?
_chemical_name_systematic
;
?
;
_space_group_IT_number 19
_symmetry_cell_setting orthorhombic
_symmetry_space_group_name_Hall 'P 2ac 2ab'
_symmetry_space_group_name_H-M 'P 21 21 21'
_atom_sites_solution_hydrogens geom
_atom_sites_solution_primary direct
_atom_sites_solution_secondary difmap
_audit_creation_method SHELXL-97
_cell_angle_alpha 90.00
_cell_angle_beta 90.00
_cell_angle_gamma 90.00
_cell_formula_units_Z 4
_cell_length_a 8.0227(3)
_cell_length_b 8.8488(4)
_cell_length_c 31.8469(13)
_cell_measurement_reflns_used 8290
_cell_measurement_temperature 173(2)
_cell_measurement_theta_max 30.42
_cell_measurement_theta_min 2.39
_cell_volume 2260.85(16)
_computing_cell_refinement 'Bruker SMART'
_computing_data_collection 'Bruker SMART'
_computing_data_reduction 'Bruker SAINT'
_computing_molecular_graphics 'Bruker SHELXTL'
_computing_publication_material 'Bruker SHELXTL'
_computing_structure_refinement 'SHELXL-97 (Sheldrick, 1997)'
_computing_structure_solution 'SHELXS-97 (Sheldrick, 1990)'
_diffrn_ambient_temperature 173(2)
_diffrn_measured_fraction_theta_full 0.992
_diffrn_measured_fraction_theta_max 0.992
_diffrn_measurement_device_type 'CCD area detector'
_diffrn_measurement_method 'phi and omega scans'
_diffrn_radiation_monochromator graphite
_diffrn_radiation_source 'fine-focus sealed tube'
_diffrn_radiation_type MoK\a
_diffrn_radiation_wavelength 0.71073
_diffrn_reflns_av_R_equivalents 0.0377
_diffrn_reflns_av_sigmaI/netI 0.0337
_diffrn_reflns_limit_h_max 11
_diffrn_reflns_limit_h_min -11
_diffrn_reflns_limit_k_max 12
_diffrn_reflns_limit_k_min -12
_diffrn_reflns_limit_l_max 45
_diffrn_reflns_limit_l_min -45
_diffrn_reflns_number 31964
_diffrn_reflns_theta_full 30.58
_diffrn_reflns_theta_max 30.58
_diffrn_reflns_theta_min 1.28
_exptl_absorpt_coefficient_mu 0.170
_exptl_absorpt_correction_T_max 0.9587
_exptl_absorpt_correction_T_min 0.9507
_exptl_absorpt_correction_type multi-scan
_exptl_crystal_colour colourless
_exptl_crystal_density_diffrn 1.379
_exptl_crystal_density_meas 0
_exptl_crystal_density_method 'not measured'
_exptl_crystal_description prism
_exptl_crystal_F_000 1000
_exptl_crystal_size_max 0.30
_exptl_crystal_size_mid 0.25
_exptl_crystal_size_min 0.25
_refine_diff_density_max 0.703
_refine_diff_density_min -0.421
_refine_diff_density_rms 0.096
_refine_ls_abs_structure_details 'Flack H D (1983), Acta Cryst. A39, 876-881'
_refine_ls_abs_structure_Flack 0.00(9)
_refine_ls_extinction_method none
_refine_ls_goodness_of_fit_ref 1.127
_refine_ls_hydrogen_treatment mixed
_refine_ls_matrix_type full
_refine_ls_number_parameters 307
_refine_ls_number_reflns 6889
_refine_ls_number_restraints 1
_refine_ls_restrained_S_all 1.133
_refine_ls_R_factor_all 0.0477
_refine_ls_R_factor_gt 0.0442
_refine_ls_shift/su_max 0.002
_refine_ls_shift/su_mean 0.000
_refine_ls_structure_factor_coef Fsqd
_refine_ls_weighting_details 'calc w=1/[\s^2^(Fo^2^)+(0.0777P)^2^+1.0117P] where P=(Fo^2^+2Fc^2^)/3'
_refine_ls_weighting_scheme calc
_refine_ls_wR_factor_gt 0.1291
_refine_ls_wR_factor_ref 0.1384
_reflns_number_gt 6516
_reflns_number_total 6889
_reflns_threshold_expression >2sigma(I)
_cod_data_source_file b811581h.txt
_cod_data_source_block liu8
_cod_depositor_comments
;
The following automatic conversions were performed:
'_symmetry_cell_setting' value 'Orthorhombic' changed to 'orthorhombic'
according to '/home/saulius/struct/CIF-dictionaries/cif_core.dic'
dictionary named 'cif_core.dic' version 2.4.1 from 2010-06-29.

Automatic conversion script
Id: cif_fix_enum 1527 2010-12-29 10:47:43Z saulius 

The following automatic conversions were performed:

'_chemical_melting_point' value 'not measured' was changed to '?' -
the value is undefined or not given.

Automatic conversion script
Id: cif_fix_values 1646 2011-03-28 12:23:43Z adriana 
;
_cod_original_sg_symbol_H-M P2(1)2(1)2(1)
_cod_database_code 7151018

loop_
_symmetry_equiv_pos_as_xyz
'x, y, z'
'-x+1/2, -y, z+1/2'
'-x, y+1/2, -z+1/2'
'x+1/2, -y+1/2, -z'

loop_
_atom_site_label
_atom_site_type_symbol
_atom_site_fract_x
_atom_site_fract_y
_atom_site_fract_z
_atom_site_U_iso_or_equiv
_atom_site_adp_type
_atom_site_occupancy
_atom_site_symmetry_multiplicity
_atom_site_calc_flag
_atom_site_refinement_flags
_atom_site_disorder_assembly
_atom_site_disorder_group
C1 C 0.7238(2) 0.63669(19) 0.83426(5) 0.0144(3) Uani 1 1 d . . .
H1 H 0.8225 0.6942 0.8449 0.017 Uiso 1 1 calc R . .
C2 C 0.7530(2) 0.5960(2) 0.78803(5) 0.0155(3) Uani 1 1 d D . .
H2 H 0.6497 0.5462 0.7772 0.019 Uiso 1 1 calc R . .
C3 C 0.7806(2) 0.7402(2) 0.76274(5) 0.0147(3) Uani 1 1 d . . .
H3 H 0.8830 0.7922 0.7733 0.018 Uiso 1 1 calc R . .
C4 C 0.6319(2) 0.8452(2) 0.76786(5) 0.0152(3) Uani 1 1 d . . .
H4 H 0.5310 0.7968 0.7552 0.018 Uiso 1 1 calc R . .
C5 C 0.6005(3) 0.87451(19) 0.81468(5) 0.0160(3) Uani 1 1 d . . .
H5 H 0.6999 0.9270 0.8267 0.019 Uiso 1 1 calc R . .
C6 C 0.4478(3) 0.9708(2) 0.82250(6) 0.0223(4) Uani 1 1 d . . .
H6A H 0.4320 0.9839 0.8531 0.027 Uiso 1 1 calc R . .
H6B H 0.4647 1.0720 0.8099 0.027 Uiso 1 1 calc R . .
C7 C 0.5557(3) 0.4077(2) 0.84976(6) 0.0204(4) Uani 1 1 d . . .
H7A H 0.5804 0.3422 0.8253 0.025 Uiso 1 1 calc R . .
H7B H 0.4551 0.4686 0.8436 0.025 Uiso 1 1 calc R . .
C8 C 0.5327(3) 0.3148(2) 0.88930(7) 0.0257(4) Uani 1 1 d . . .
H8A H 0.6152 0.2318 0.8908 0.031 Uiso 1 1 calc R . .
H8B H 0.4190 0.2718 0.8909 0.031 Uiso 1 1 calc R . .
C9 C 0.5618(3) 0.4315(2) 0.92418(6) 0.0238(4) Uani 1 1 d . . .
H9A H 0.6013 0.3821 0.9502 0.029 Uiso 1 1 calc R . .
H9B H 0.4583 0.4883 0.9304 0.029 Uiso 1 1 calc R . .
C10 C 0.6970(2) 0.5367(2) 0.90578(5) 0.0161(3) Uani 1 1 d . . .
H10 H 0.6647 0.6444 0.9107 0.019 Uiso 1 1 calc R . .
C11 C 0.9477(2) 0.3034(2) 0.92435(6) 0.0172(3) Uani 1 1 d . . .
C12 C 1.0154(3) 0.2457(2) 0.88744(7) 0.0281(4) Uani 1 1 d . . .
H12 H 1.0448 0.3121 0.8652 0.034 Uiso 1 1 calc R . .
C13 C 1.0400(4) 0.0911(3) 0.88308(8) 0.0346(5) Uani 1 1 d . . .
H13 H 1.0837 0.0524 0.8575 0.041 Uiso 1 1 calc R . .
C14 C 1.0018(3) -0.0065(3) 0.91521(8) 0.0321(5) Uani 1 1 d . . .
H14 H 1.0191 -0.1120 0.9118 0.039 Uiso 1 1 calc R . .
C15 C 0.9379(3) 0.0493(2) 0.95260(8) 0.0290(5) Uani 1 1 d . . .
H15 H 0.9150 -0.0176 0.9752 0.035 Uiso 1 1 calc R . .
C16 C 0.9071(3) 0.2041(2) 0.95704(6) 0.0219(4) Uani 1 1 d . . .
H16 H 0.8588 0.2418 0.9822 0.026 Uiso 1 1 calc R . .
C17 C 0.9017(3) 0.5580(2) 0.98123(5) 0.0162(3) Uani 1 1 d . . .
C18 C 1.0164(3) 0.4980(2) 1.01014(6) 0.0210(3) Uani 1 1 d . . .
H18 H 1.0928 0.4222 1.0015 0.025 Uiso 1 1 calc R . .
C19 C 1.0183(3) 0.5497(2) 1.05164(6) 0.0238(4) Uani 1 1 d . . .
H19 H 1.0955 0.5084 1.0711 0.029 Uiso 1 1 calc R . .
C20 C 0.9075(3) 0.6613(2) 1.06449(6) 0.0230(4) Uani 1 1 d . . .
H20 H 0.9089 0.6959 1.0927 0.028 Uiso 1 1 calc R . .
C21 C 0.7953(3) 0.7220(2) 1.03615(6) 0.0226(4) Uani 1 1 d . . .
H21 H 0.7206 0.7991 1.0449 0.027 Uiso 1 1 calc R . .
C22 C 0.7912(3) 0.6706(2) 0.99475(6) 0.0211(4) Uani 1 1 d . . .
H22 H 0.7129 0.7122 0.9756 0.025 Uiso 1 1 calc R . .
N1 N 0.6998(2) 0.50575(18) 0.86010(4) 0.0154(3) Uani 1 1 d . . .
O1 O 0.57774(19) 0.73370(14) 0.83628(4) 0.0168(3) Uani 1 1 d . . .
O2 O 0.88818(18) 0.49424(16) 0.78209(4) 0.0211(3) Uani 1 1 d . . .
H2A H 0.9736 0.5285 0.7940 0.032 Uiso 1 1 calc R . .
O3 O 0.80100(19) 0.70689(17) 0.71916(4) 0.0197(3) Uani 1 1 d . . .
H3A H 0.8968 0.6716 0.7150 0.030 Uiso 1 1 calc RD . .
O4 O 0.65954(19) 0.98855(17) 0.74840(4) 0.0215(3) Uani 1 1 d . . .
H4A H 0.7044 0.9757 0.7248 0.032 Uiso 1 1 calc R . .
O5 O 0.3026(2) 0.90297(18) 0.80484(5) 0.0271(3) Uani 1 1 d . . .
H5A H 0.2487 0.9682 0.7913 0.041 Uiso 1 1 calc R . .
O6 O 1.0374(2) 0.59124(16) 0.90233(4) 0.0206(3) Uani 1 1 d . . .
O7 O 0.1644(2) 0.6085(2) 0.82225(5) 0.0248(3) Uani 1 1 d . . .
O8 O 0.8692(2) 0.18664(19) 0.79332(6) 0.0264(3) Uani 1 1 d . . .
H1O H 0.212(4) 0.689(4) 0.8201(10) 0.032 Uiso 1 1 d . . .
H2O H 0.141(4) 0.600(4) 0.8474(11) 0.032 Uiso 1 1 d . . .
H3O H 0.851(6) 0.270(5) 0.7876(13) 0.058(12) Uiso 1 1 d . . .
H4O H 0.810(5) 0.137(4) 0.7774(11) 0.040(9) Uiso 1 1 d . . .
P1 P 0.90794(6) 0.50388(5) 0.926388(13) 0.01431(10) Uani 1 1 d . . .

loop_
_atom_site_aniso_label
_atom_site_aniso_U_11
_atom_site_aniso_U_22
_atom_site_aniso_U_33
_atom_site_aniso_U_23
_atom_site_aniso_U_13
_atom_site_aniso_U_12
C1 0.0187(8) 0.0127(7) 0.0119(7) 0.0001(5) -0.0018(6) 0.0009(6)
C2 0.0187(8) 0.0158(7) 0.0120(7) -0.0012(6) -0.0001(6) -0.0009(6)
C3 0.0159(7) 0.0174(7) 0.0107(6) -0.0007(6) -0.0001(6) -0.0027(6)
C4 0.0167(8) 0.0165(7) 0.0124(7) 0.0028(6) -0.0011(6) -0.0021(6)
C5 0.0225(8) 0.0135(7) 0.0121(6) 0.0025(5) 0.0000(6) 0.0008(7)
C6 0.0318(10) 0.0174(8) 0.0179(8) 0.0033(6) 0.0048(7) 0.0070(7)
C7 0.0239(9) 0.0178(7) 0.0196(8) 0.0005(6) -0.0034(7) -0.0048(7)
C8 0.0266(10) 0.0233(9) 0.0272(9) 0.0053(7) -0.0031(8) -0.0067(8)
C9 0.0230(9) 0.0284(9) 0.0201(8) 0.0034(7) 0.0039(7) -0.0031(8)
C10 0.0195(8) 0.0162(7) 0.0126(7) 0.0005(5) -0.0026(6) 0.0020(6)
C11 0.0192(8) 0.0157(7) 0.0168(7) 0.0001(6) -0.0022(6) 0.0005(6)
C12 0.0401(12) 0.0234(9) 0.0209(9) -0.0003(7) 0.0025(9) 0.0062(9)
C13 0.0491(15) 0.0266(10) 0.0281(10) -0.0072(8) 0.0000(10) 0.0143(11)
C14 0.0379(12) 0.0165(8) 0.0419(12) -0.0023(8) -0.0088(10) 0.0077(9)
C15 0.0368(12) 0.0175(8) 0.0328(10) 0.0061(7) -0.0028(9) 0.0004(8)
C16 0.0241(9) 0.0189(8) 0.0226(8) 0.0026(6) -0.0001(8) 0.0007(8)
C17 0.0212(8) 0.0144(7) 0.0129(7) 0.0013(5) -0.0010(7) -0.0027(7)
C18 0.0248(8) 0.0214(8) 0.0169(7) 0.0002(7) -0.0030(7) 0.0028(8)
C19 0.0294(10) 0.0274(9) 0.0147(7) 0.0032(7) -0.0061(7) 0.0005(8)
C20 0.0290(9) 0.0276(9) 0.0123(7) -0.0008(6) 0.0018(7) -0.0063(9)
C21 0.0233(9) 0.0254(9) 0.0191(8) -0.0055(7) 0.0011(7) 0.0040(8)
C22 0.0246(9) 0.0219(8) 0.0169(8) -0.0018(6) -0.0039(7) 0.0035(8)
N1 0.0210(7) 0.0132(6) 0.0120(6) -0.0001(5) -0.0026(5) -0.0014(6)
O1 0.0238(7) 0.0134(5) 0.0132(5) 0.0039(4) 0.0019(5) 0.0017(5)
O2 0.0223(6) 0.0167(6) 0.0242(6) -0.0035(5) 0.0023(5) 0.0002(6)
O3 0.0202(6) 0.0283(7) 0.0107(5) -0.0024(5) 0.0014(5) -0.0036(6)
O4 0.0283(7) 0.0198(6) 0.0165(5) 0.0067(5) 0.0022(5) 0.0000(6)
O5 0.0244(7) 0.0272(7) 0.0296(7) 0.0101(6) 0.0008(6) 0.0087(6)
O6 0.0255(7) 0.0211(6) 0.0152(6) 0.0005(5) 0.0011(5) -0.0041(6)
O7 0.0256(7) 0.0285(8) 0.0204(7) -0.0025(6) 0.0044(6) -0.0022(6)
O8 0.0244(8) 0.0211(7) 0.0336(8) -0.0012(6) 0.0006(6) -0.0006(6)
P1 0.0188(2) 0.01311(18) 0.01107(17) 0.00088(14) -0.00119(15) 0.00030(17)

loop_
_atom_type_symbol
_atom_type_description
_atom_type_scat_dispersion_real
_atom_type_scat_dispersion_imag
_atom_type_scat_source
C C 0.0033 0.0016 'International Tables Vol C Tables 4.2.6.8 and 6.1.1.4'
H H 0.0000 0.0000 'International Tables Vol C Tables 4.2.6.8 and 6.1.1.4'
N N 0.0061 0.0033 'International Tables Vol C Tables 4.2.6.8 and 6.1.1.4'
O O 0.0106 0.0060 'International Tables Vol C Tables 4.2.6.8 and 6.1.1.4'
P P 0.1023 0.0942 'International Tables Vol C Tables 4.2.6.8 and 6.1.1.4'

loop_
_geom_angle_atom_site_label_1
_geom_angle_atom_site_label_2
_geom_angle_atom_site_label_3
_geom_angle
_geom_angle_site_symmetry_1
_geom_angle_site_symmetry_3
_geom_angle_publ_flag
N1 C1 O1 110.10(15) . . ?
N1 C1 C2 112.44(14) . . ?
O1 C1 C2 107.70(13) . . ?
O2 C2 C3 110.42(15) . . ?
O2 C2 C1 113.12(14) . . ?
C3 C2 C1 109.46(14) . . ?
O3 C3 C4 108.68(14) . . ?
O3 C3 C2 110.94(14) . . ?
C4 C3 C2 109.91(15) . . ?
O4 C4 C3 111.95(14) . . ?
O4 C4 C5 107.25(14) . . ?
C3 C4 C5 109.65(14) . . ?
O1 C5 C6 107.89(15) . . ?
O1 C5 C4 109.86(14) . . ?
C6 C5 C4 112.84(15) . . ?
O5 C6 C5 111.08(16) . . ?
N1 C7 C8 103.17(15) . . ?
C7 C8 C9 102.61(16) . . ?
C8 C9 C10 103.74(16) . . ?
N1 C10 C9 105.78(15) . . ?
N1 C10 P1 107.92(13) . . ?
C9 C10 P1 114.58(13) . . ?
C12 C11 C16 119.20(17) . . ?
C12 C11 P1 117.42(15) . . ?
C16 C11 P1 123.32(15) . . ?
C13 C12 C11 120.1(2) . . ?
C14 C13 C12 120.9(2) . . ?
C13 C14 C15 119.9(2) . . ?
C14 C15 C16 120.0(2) . . ?
C15 C16 C11 119.88(19) . . ?
C22 C17 C18 118.77(17) . . ?
C22 C17 P1 120.07(14) . . ?
C18 C17 P1 120.93(15) . . ?
C19 C18 C17 120.18(18) . . ?
C20 C19 C18 120.24(19) . . ?
C21 C20 C19 119.98(18) . . ?
C20 C21 C22 120.37(19) . . ?
C21 C22 C17 120.44(18) . . ?
C1 N1 C10 114.61(14) . . ?
C1 N1 C7 116.75(14) . . ?
C10 N1 C7 108.33(14) . . ?
C5 O1 C1 112.89(14) . . ?
O6 P1 C11 111.40(9) . . ?
O6 P1 C17 111.98(8) . . ?
C11 P1 C17 107.42(8) . . ?
O6 P1 C10 111.87(8) . . ?
C11 P1 C10 107.79(9) . . ?
C17 P1 C10 106.10(9) . . ?

loop_
_geom_bond_atom_site_label_1
_geom_bond_atom_site_label_2
_geom_bond_distance
_geom_bond_site_symmetry_2
_geom_bond_publ_flag
C1 N1 1.434(2) . ?
C1 O1 1.454(2) . ?
C1 C2 1.534(2) . ?
C2 O2 1.423(2) . ?
C2 C3 1.525(2) . ?
C3 O3 1.428(2) . ?
C3 C4 1.521(3) . ?
C4 O4 1.430(2) . ?
C4 C5 1.534(2) . ?
C5 O1 1.435(2) . ?
C5 C6 1.513(3) . ?
C6 O5 1.426(3) . ?
C7 N1 1.483(2) . ?
C7 C8 1.515(3) . ?
C8 C9 1.534(3) . ?
C9 C10 1.545(3) . ?
C10 N1 1.481(2) . ?
C10 P1 1.8380(19) . ?
C11 C12 1.392(3) . ?
C11 C16 1.401(3) . ?
C11 P1 1.8035(18) . ?
C12 C13 1.389(3) . ?
C13 C14 1.373(4) . ?
C14 C15 1.388(3) . ?
C15 C16 1.398(3) . ?
C17 C22 1.402(3) . ?
C17 C18 1.405(3) . ?
C17 P1 1.8117(18) . ?
C18 C19 1.399(3) . ?
C19 C20 1.390(3) . ?
C20 C21 1.383(3) . ?
C21 C22 1.395(3) . ?
O6 P1 1.5045(15) . ?

loop_
_cod_related_entry_id
_cod_related_entry_database
_cod_related_entry_code
1 ChemSpider 30653442
